data_1515949
loop_
_publ_author_name
'Claffey, James'
'Deally, Anthony'
'Gleeson, Brendan'
'Hogan, Megan'
'M\'endez, Luis Miguel Men\'endez'
'M\"uller-Bunz, Helge'
'Patil, Siddappa'
'Wallis, Denise'
'Tacke, Matthias'

_publ_section_title
;
 Pseudo-halide derivatives of titanocene: synthesis and cytotoxicity
 studies.
;
_journal_issue 6
_journal_name_full 'Metallomics : integrated biometal science'
_journal_page_first 511
_journal_page_last 517
_journal_paper_doi 10.1039/b911753a
_journal_volume 1
_journal_year 2009
_chemical_formula_moiety 'C28 H26 N2 O2 S2 Ti'
_chemical_formula_sum 'C28 H26 N2 O2 S2 Ti'
_chemical_formula_weight 534.53
_chemical_name_systematic
;
?
;
_space_group_IT_number 15
_symmetry_cell_setting monoclinic
_symmetry_space_group_name_Hall '-C 2yc'
_symmetry_space_group_name_H-M 'C 1 2/c 1'
_atom_sites_solution_hydrogens difmap
_atom_sites_solution_primary direct
_atom_sites_solution_secondary difmap
_audit_creation_method SHELXL-97
_cell_angle_alpha 90.00
_cell_angle_beta 98.048(1)
_cell_angle_gamma 90.00
_cell_formula_units_Z 4
_cell_length_a 14.6085(10)
_cell_length_b 7.9381(6)
_cell_length_c 21.7937(15)
_cell_measurement_reflns_used 4948
_cell_measurement_temperature 170(2)
_cell_measurement_theta_max 30.07
_cell_measurement_theta_min 2.82
_cell_volume 2502.4(3)
_computing_cell_refinement 'Bruker SAINT'
_computing_data_collection 'Bruker SMART'
_computing_data_reduction 'Bruker SAINT'
_computing_molecular_graphics 'Bruker SHELXTL'
_computing_publication_material 'Bruker SHELXTL'
_computing_structure_refinement 'SHELXL-97 (Sheldrick, 1997)'
_computing_structure_solution 'SHELXS-97 (Sheldrick, 1990)'
_diffrn_ambient_temperature 170(2)
_diffrn_detector_area_resol_mean 8.366
_diffrn_measured_fraction_theta_full 0.999
_diffrn_measured_fraction_theta_max 0.999
_diffrn_measurement_device_type 'CCD area detector'
_diffrn_measurement_method '\f and \w scans'
_diffrn_radiation_monochromator graphite
_diffrn_radiation_source 'sealed tube'
_diffrn_radiation_type MoK\a
_diffrn_radiation_wavelength 0.71073
_diffrn_reflns_av_R_equivalents 0.0219
_diffrn_reflns_av_sigmaI/netI 0.0192
_diffrn_reflns_limit_h_max 18
_diffrn_reflns_limit_h_min -19
_diffrn_reflns_limit_k_max 10
_diffrn_reflns_limit_k_min -10
_diffrn_reflns_limit_l_max 28
_diffrn_reflns_limit_l_min -28
_diffrn_reflns_number 12083
_diffrn_reflns_theta_full 28.00
_diffrn_reflns_theta_max 28.00
_diffrn_reflns_theta_min 1.89
_exptl_absorpt_coefficient_mu 0.538
_exptl_absorpt_correction_T_max 0.9482
_exptl_absorpt_correction_T_min 0.7687
_exptl_absorpt_correction_type multi-scan
_exptl_absorpt_process_details
;
SADABS v.2.10 (Bruker,2003) was used for absorption correction.
R(int) for selected reflections was 0.048 before and 0.021 after
correction. The Ratio of minimum to maximum transmission is 0.810714.
The \l/2 correction factor is 0.0015
;
_exptl_crystal_colour red
_exptl_crystal_density_diffrn 1.419
_exptl_crystal_density_method 'not measured'
_exptl_crystal_description plate
_exptl_crystal_F_000 1112
_exptl_crystal_size_max 0.60
_exptl_crystal_size_mid 0.50
_exptl_crystal_size_min 0.10
_refine_diff_density_max 0.383
_refine_diff_density_min -0.149
_refine_diff_density_rms 0.068
_refine_ls_extinction_method none
_refine_ls_goodness_of_fit_ref 1.049
_refine_ls_hydrogen_treatment refall
_refine_ls_matrix_type full
_refine_ls_number_parameters 211
_refine_ls_number_reflns 3009
_refine_ls_number_restraints 0
_refine_ls_restrained_S_all 1.049
_refine_ls_R_factor_all 0.0393
_refine_ls_R_factor_gt 0.0351
_refine_ls_shift/su_max 0.001
_refine_ls_shift/su_mean 0.000
_refine_ls_structure_factor_coef Fsqd
_refine_ls_weighting_details 'calc w=1/[\s^2^(Fo^2^)+(0.0564P)^2^+1.0840P] where P=(Fo^2^+2Fc^2^)/3'
_refine_ls_weighting_scheme calc
_refine_ls_wR_factor_gt 0.0883
_refine_ls_wR_factor_ref 0.0914
_reflns_number_gt 2692
_reflns_number_total 3009
_reflns_threshold_expression I>2\s(I)
_cod_data_source_file b911753a.txt
_cod_data_source_block tac69(2c)
_cod_original_sg_symbol_H-M 'C 2/c'
_cod_database_code 1515949

loop_
_symmetry_equiv_pos_as_xyz
'x, y, z'
'-x, y, -z+1/2'
'x+1/2, y+1/2, z'
'-x+1/2, y+1/2, -z+1/2'
'-x, -y, -z'
'x, -y, z-1/2'
'-x+1/2, -y+1/2, -z'
'x+1/2, -y+1/2, z-1/2'

loop_
_atom_site_label
_atom_site_type_symbol
_atom_site_fract_x
_atom_site_fract_y
_atom_site_fract_z
_atom_site_U_iso_or_equiv
_atom_site_adp_type
_atom_site_occupancy
_atom_site_symmetry_multiplicity
_atom_site_calc_flag
_atom_site_refinement_flags
Ti Ti 0.0000 0.52726(4) 0.2500 0.02096(11) Uani 1 2 d S
C1 C -0.03937(10) 0.49826(19) 0.13685(6) 0.0283(3) Uani 1 1 d .
C2 C 0.05212(10) 0.55592(18) 0.15073(6) 0.0272(3) Uani 1 1 d .
H2 H 0.1042(13) 0.497(2) 0.1438(8) 0.031(4) Uiso 1 1 d .
C3 C 0.05145(11) 0.71395(19) 0.18063(7) 0.0298(3) Uani 1 1 d .
H3 H 0.1021(12) 0.771(2) 0.1953(8) 0.034(5) Uiso 1 1 d .
C4 C -0.04165(11) 0.75540(19) 0.18427(7) 0.0327(3) Uani 1 1 d .
H4 H -0.0593(13) 0.858(2) 0.2011(9) 0.044(5) Uiso 1 1 d .
C5 C -0.09688(11) 0.6216(2) 0.15910(7) 0.0320(3) Uani 1 1 d .
H5 H -0.1629(14) 0.615(2) 0.1579(9) 0.040(5) Uiso 1 1 d .
C6 C -0.07234(12) 0.3411(2) 0.10169(8) 0.0375(4) Uani 1 1 d .
H6A H -0.1014(13) 0.271(3) 0.1281(10) 0.048(5) Uiso 1 1 d .
H6B H -0.1197(14) 0.376(3) 0.0703(9) 0.045(5) Uiso 1 1 d .
C7 C 0.00220(11) 0.24489(19) 0.07593(7) 0.0336(3) Uani 1 1 d .
C8 C 0.05906(12) 0.1321(2) 0.11248(7) 0.0369(4) Uani 1 1 d .
H8 H 0.0502(12) 0.121(2) 0.1556(8) 0.036(5) Uiso 1 1 d .
C9 C 0.12869(13) 0.0458(2) 0.08948(7) 0.0390(4) Uani 1 1 d .
H9 H 0.1677(16) -0.028(3) 0.1130(10) 0.055(6) Uiso 1 1 d .
C10 C 0.14325(12) 0.0680(2) 0.02837(7) 0.0363(3) Uani 1 1 d .
O O 0.21334(10) -0.02472(17) 0.00989(6) 0.0501(3) Uani 1 1 d .
C13 C 0.23210(16) -0.0036(3) -0.05176(10) 0.0508(5) Uani 1 1 d .
H13A H 0.1777(16) -0.018(3) -0.0809(11) 0.052(6) Uiso 1 1 d .
H13B H 0.2790(16) -0.083(3) -0.0549(11) 0.060(7) Uiso 1 1 d .
H13C H 0.2556(17) 0.109(3) -0.0572(12) 0.072(7) Uiso 1 1 d .
C11 C 0.08698(12) 0.1786(2) -0.00905(7) 0.0381(4) Uani 1 1 d .
H11 H 0.0993(13) 0.197(2) -0.0515(9) 0.045(5) Uiso 1 1 d .
C12 C 0.01789(12) 0.2649(2) 0.01488(7) 0.0364(3) Uani 1 1 d .
H12 H -0.0201(13) 0.337(3) -0.0111(9) 0.040(5) Uiso 1 1 d .
N N -0.09926(8) 0.34902(15) 0.24565(5) 0.0282(3) Uani 1 1 d .
C14 C -0.14818(9) 0.23203(17) 0.23971(6) 0.0251(3) Uani 1 1 d .
S S -0.21473(3) 0.06976(5) 0.232531(19) 0.03532(12) Uani 1 1 d .

loop_
_atom_site_aniso_label
_atom_site_aniso_U_11
_atom_site_aniso_U_22
_atom_site_aniso_U_33
_atom_site_aniso_U_23
_atom_site_aniso_U_13
_atom_site_aniso_U_12
Ti 0.02398(18) 0.01907(17) 0.02025(17) 0.000 0.00451(12) 0.000
C1 0.0337(7) 0.0321(7) 0.0188(6) 0.0018(5) 0.0029(5) -0.0027(6)
C2 0.0330(7) 0.0288(7) 0.0212(6) 0.0007(5) 0.0084(5) -0.0018(6)
C3 0.0394(8) 0.0258(7) 0.0252(7) 0.0027(5) 0.0086(6) -0.0054(6)
C4 0.0464(8) 0.0261(7) 0.0267(7) 0.0071(6) 0.0091(6) 0.0075(6)
C5 0.0318(7) 0.0375(8) 0.0264(7) 0.0091(6) 0.0029(5) 0.0048(6)
C6 0.0406(8) 0.0444(9) 0.0270(7) -0.0071(7) 0.0030(6) -0.0112(7)
C7 0.0470(8) 0.0297(7) 0.0235(7) -0.0051(6) 0.0031(6) -0.0128(6)
C8 0.0561(10) 0.0344(8) 0.0197(7) 0.0005(6) 0.0030(6) -0.0111(7)
C9 0.0532(10) 0.0338(8) 0.0282(8) 0.0032(6) -0.0005(7) -0.0054(7)
C10 0.0472(9) 0.0318(8) 0.0299(7) -0.0046(6) 0.0050(6) -0.0089(7)
O 0.0564(8) 0.0533(8) 0.0419(7) -0.0019(6) 0.0107(6) 0.0041(6)
C13 0.0559(12) 0.0549(12) 0.0445(11) -0.0138(9) 0.0178(9) -0.0124(10)
C11 0.0584(10) 0.0350(8) 0.0211(7) -0.0005(6) 0.0062(6) -0.0080(7)
C12 0.0540(9) 0.0308(8) 0.0232(7) 0.0005(6) 0.0014(6) -0.0042(7)
N 0.0293(6) 0.0272(6) 0.0279(6) 0.0008(5) 0.0037(5) -0.0028(5)
C14 0.0238(6) 0.0274(7) 0.0242(6) 0.0013(5) 0.0042(5) 0.0032(5)
S 0.0322(2) 0.0304(2) 0.0430(2) -0.00162(15) 0.00419(16) -0.00916(14)

loop_
_atom_type_symbol
_atom_type_description
_atom_type_scat_dispersion_real
_atom_type_scat_dispersion_imag
_atom_type_scat_source
C C 0.0033 0.0016 'International Tables Vol C Tables 4.2.6.8 and 6.1.1.4'
H H 0.0000 0.0000 'International Tables Vol C Tables 4.2.6.8 and 6.1.1.4'
N N 0.0061 0.0033 'International Tables Vol C Tables 4.2.6.8 and 6.1.1.4'
O O 0.0106 0.0060 'International Tables Vol C Tables 4.2.6.8 and 6.1.1.4'
Ti Ti 0.2776 0.4457 'International Tables Vol C Tables 4.2.6.8 and 6.1.1.4'
S S 0.1246 0.1234 'International Tables Vol C Tables 4.2.6.8 and 6.1.1.4'

loop_
_geom_angle_atom_site_label_1
_geom_angle_atom_site_label_2
_geom_angle_atom_site_label_3
_geom_angle
_geom_angle_site_symmetry_1
_geom_angle_site_symmetry_3
N Ti N 91.00(7) . 2
N Ti C3 135.59(5) . .
N Ti C3 100.52(5) 2 .
C3 Ti C3 100.44(7) . 2
N Ti C4 113.00(5) . .
N Ti C4 134.10(5) 2 .
C3 Ti C4 35.34(5) . .
C3 Ti C4 79.85(5) 2 .
C4 Ti C4 78.36(8) . 2
N Ti C5 80.94(5) . .
N Ti C5 126.67(5) 2 .
C3 Ti C5 57.77(5) . .
C3 Ti C5 97.58(5) 2 .
C4 Ti C5 34.41(6) . .
C4 Ti C5 109.80(6) 2 .
C5 Ti C5 143.44(8) . 2
N Ti C2 109.89(5) . .
N Ti C2 78.03(5) 2 .
C3 Ti C2 34.82(5) . .
C3 Ti C2 134.41(5) 2 .
C4 Ti C2 57.50(5) . .
C4 Ti C2 112.99(5) 2 .
C5 Ti C2 56.57(5) . .
C5 Ti C2 119.44(5) 2 .
C2 Ti C2 169.13(7) . 2
N Ti C1 79.74(5) . .
N Ti C1 92.70(5) 2 .
C3 Ti C1 57.18(5) . .
C3 Ti C1 131.42(5) 2 .
C4 Ti C1 56.93(5) . .
C4 Ti C1 133.68(5) 2 .
C5 Ti C1 33.97(5) . .
C5 Ti C1 152.61(5) 2 .
C2 Ti C1 33.54(5) . .
C2 Ti C1 148.35(5) 2 .
C1 Ti C1 169.27(7) . 2
C2 C1 C5 107.00(13) . .
C2 C1 C6 127.28(14) . .
C5 C1 C6 125.62(14) . .
C2 C1 Ti 70.87(8) . .
C5 C1 Ti 70.12(8) . .
C6 C1 Ti 126.83(10) . .
C1 C2 C3 108.69(13) . .
C1 C2 Ti 75.60(8) . .
C3 C2 Ti 69.24(8) . .
C1 C2 H2 125.3(11) . .
C3 C2 H2 125.9(11) . .
Ti C2 H2 118.1(11) . .
C4 C3 C2 107.54(14) . .
C4 C3 Ti 73.10(8) . .
C2 C3 Ti 75.94(8) . .
C4 C3 H3 128.6(11) . .
C2 C3 H3 123.8(12) . .
Ti C3 H3 114.9(11) . .
C5 C4 C3 107.96(14) . .
C5 C4 Ti 74.83(8) . .
C3 C4 Ti 71.56(8) . .
C5 C4 H4 129.3(12) . .
C3 C4 H4 122.8(12) . .
Ti C4 H4 119.4(12) . .
C4 C5 C1 108.74(13) . .
C4 C5 Ti 70.75(8) . .
C1 C5 Ti 75.91(8) . .
C4 C5 H5 125.1(12) . .
C1 C5 H5 126.1(12) . .
Ti C5 H5 118.6(11) . .
C7 C6 C1 114.47(13) . .
C7 C6 H6A 109.7(12) . .
C1 C6 H6A 108.6(12) . .
C7 C6 H6B 112.0(12) . .
C1 C6 H6B 105.9(12) . .
H6A C6 H6B 105.7(17) . .
C12 C7 C8 117.11(15) . .
C12 C7 C6 121.65(15) . .
C8 C7 C6 121.24(14) . .
C9 C8 C7 121.52(14) . .
C9 C8 H8 121.0(11) . .
C7 C8 H8 117.4(11) . .
C8 C9 C10 120.39(16) . .
C8 C9 H9 123.0(14) . .
C10 C9 H9 116.6(14) . .
O C10 C11 125.07(15) . .
O C10 C9 115.83(16) . .
C11 C10 C9 119.10(16) . .
C10 O C13 117.88(16) . .
O C13 H13A 111.4(13) . .
O C13 H13B 103.3(15) . .
H13A C13 H13B 114.7(19) . .
O C13 H13C 110.0(15) . .
H13A C13 H13C 108(2) . .
H13B C13 H13C 109.4(19) . .
C12 C11 C10 119.76(15) . .
C12 C11 H11 121.7(11) . .
C10 C11 H11 118.5(11) . .
C11 C12 C7 122.11(16) . .
C11 C12 H12 118.8(12) . .
C7 C12 H12 119.1(12) . .
C14 N Ti 170.72(11) . .
N C14 S 179.12(14) . .

loop_
_geom_bond_atom_site_label_1
_geom_bond_atom_site_label_2
_geom_bond_distance
Ti N 2.0188(12)
Ti C3 2.3161(14)
Ti C4 2.3361(14)
Ti C5 2.3883(14)
Ti C2 2.4027(13)
Ti C1 2.4633(14)
C1 C2 1.405(2)
C1 C5 1.419(2)
C1 C6 1.507(2)
C2 C3 1.414(2)
C2 H2 0.925(19)
C3 C4 1.412(2)
C3 H3 0.886(18)
C4 C5 1.398(2)
C4 H4 0.94(2)
C5 H5 0.96(2)
C6 C7 1.502(2)
C6 H6A 0.95(2)
C6 H6B 0.94(2)
C7 C12 1.391(2)
C7 C8 1.393(2)
C8 C9 1.378(3)
C8 H8 0.971(18)
C9 C10 1.389(2)
C9 H9 0.92(2)
C10 O 1.367(2)
C10 C11 1.387(2)
O C13 1.418(2)
C13 H13A 0.95(2)
C13 H13B 0.94(2)
C13 H13C 0.97(3)
C11 C12 1.381(2)
C11 H11 0.98(2)
C12 H12 0.93(2)
N C14 1.1678(18)
C14 S 1.6082(14)

loop_
_geom_torsion_atom_site_label_1
_geom_torsion_atom_site_label_2
_geom_torsion_atom_site_label_3
_geom_torsion_atom_site_label_4
_geom_torsion
_geom_torsion_site_symmetry_1
N Ti C1 C2 -153.98(9) .
N Ti C1 C2 -63.45(9) 2
C3 Ti C1 C2 37.33(9) .
C3 Ti C1 C2 110.98(10) 2
C4 Ti C1 C2 79.73(10) .
C4 Ti C1 C2 62.41(11) 2
C5 Ti C1 C2 117.04(13) .
C5 Ti C1 C2 11.95(16) 2
C2 Ti C1 C2 160.06(13) 2
C1 Ti C1 C2 -108.27(8) 2
N Ti C1 C5 88.97(9) .
N Ti C1 C5 179.51(9) 2
C3 Ti C1 C5 -79.72(10) .
C3 Ti C1 C5 -6.06(12) 2
C4 Ti C1 C5 -37.31(9) .
C4 Ti C1 C5 -54.63(12) 2
C5 Ti C1 C5 -105.09(17) 2
C2 Ti C1 C5 -117.04(13) .
C2 Ti C1 C5 43.01(14) 2
C1 Ti C1 C5 134.68(9) 2
N Ti C1 C6 -31.22(13) .
N Ti C1 C6 59.31(13) 2
C3 Ti C1 C6 160.09(15) .
C3 Ti C1 C6 -126.25(13) 2
C4 Ti C1 C6 -157.51(15) .
C4 Ti C1 C6 -174.83(12) 2
C5 Ti C1 C6 -120.20(17) .
C5 Ti C1 C6 134.72(14) 2
C2 Ti C1 C6 122.76(17) .
C2 Ti C1 C6 -77.18(16) 2
C1 Ti C1 C6 14.49(13) 2
C5 C1 C2 C3 -0.61(16) .
C6 C1 C2 C3 176.01(14) .
Ti C1 C2 C3 -61.76(10) .
C5 C1 C2 Ti 61.15(10) .
C6 C1 C2 Ti -122.23(15) .
N Ti C2 C1 27.32(10) .
N Ti C2 C1 114.02(9) 2
C3 Ti C2 C1 -116.82(13) .
C3 Ti C2 C1 -101.44(10) 2
C4 Ti C2 C1 -77.89(10) .
C4 Ti C2 C1 -135.87(9) 2
C5 Ti C2 C1 -36.61(9) .
C5 Ti C2 C1 -173.72(9) 2
C2 Ti C2 C1 -108.28(8) 2
C1 Ti C2 C1 160.32(13) 2
N Ti C2 C3 144.14(9) .
N Ti C2 C3 -129.17(10) 2
C3 Ti C2 C3 15.37(15) 2
C4 Ti C2 C3 38.93(9) .
C4 Ti C2 C3 -19.05(11) 2
C5 Ti C2 C3 80.21(10) .
C5 Ti C2 C3 -56.90(11) 2
C2 Ti C2 C3 8.54(8) 2
C1 Ti C2 C3 116.82(13) .
C1 Ti C2 C3 -82.86(13) 2
C1 C2 C3 C4 -0.98(16) .
Ti C2 C3 C4 -66.83(10) .
C1 C2 C3 Ti 65.86(10) .
N Ti C3 C4 61.69(12) .
N Ti C3 C4 164.11(9) 2
C3 Ti C3 C4 -55.27(8) 2
C4 Ti C3 C4 -84.15(11) 2
C5 Ti C3 C4 37.16(9) .
C5 Ti C3 C4 -113.77(10) 2
C2 Ti C3 C4 113.63(13) .
C2 Ti C3 C4 -64.13(12) 2
C1 Ti C3 C4 77.70(10) .
C1 Ti C3 C4 -110.36(10) 2
N Ti C3 C2 -51.94(12) .
N Ti C3 C2 50.48(10) 2
C3 Ti C3 C2 -168.90(11) 2
C4 Ti C3 C2 -113.63(13) .
C4 Ti C3 C2 162.22(10) 2
C5 Ti C3 C2 -76.46(10) .
C5 Ti C3 C2 132.61(9) 2
C2 Ti C3 C2 -177.75(3) 2
C1 Ti C3 C2 -35.93(8) .
C1 Ti C3 C2 136.01(9) 2
C2 C3 C4 C5 2.21(16) .
Ti C3 C4 C5 -66.55(10) .
C2 C3 C4 Ti 68.76(10) .
N Ti C4 C5 -22.70(10) .
N Ti C4 C5 93.27(11) 2
C3 Ti C4 C5 115.29(13) .
C3 Ti C4 C5 -119.90(10) 2
C4 Ti C4 C5 -155.88(12) 2
C5 Ti C4 C5 -170.09(5) 2
C2 Ti C4 C5 76.95(10) .
C2 Ti C4 C5 -108.99(9) 2
C1 Ti C4 C5 36.82(9) .
C1 Ti C4 C5 -141.13(9) 2
N Ti C4 C3 -137.99(9) .
N Ti C4 C3 -22.02(12) 2
C3 Ti C4 C3 124.81(9) 2
C4 Ti C4 C3 88.83(10) 2
C5 Ti C4 C3 -115.29(13) .
C5 Ti C4 C3 74.62(10) 2
C2 Ti C4 C3 -38.34(8) .
C2 Ti C4 C3 135.72(9) 2
C1 Ti C4 C3 -78.47(9) .
C1 Ti C4 C3 103.58(10) 2
C3 C4 C5 C1 -2.62(16) .
Ti C4 C5 C1 -67.00(10) .
C3 C4 C5 Ti 64.38(10) .
C2 C1 C5 C4 2.00(16) .
C6 C1 C5 C4 -174.69(14) .
Ti C1 C5 C4 63.64(10) .
C2 C1 C5 Ti -61.63(10) .
C6 C1 C5 Ti 121.67(14) .
N Ti C5 C4 158.92(10) .
N Ti C5 C4 -116.63(9) 2
C3 Ti C5 C4 -38.19(9) .
C3 Ti C5 C4 59.41(10) 2
C4 Ti C5 C4 25.17(13) 2
C5 Ti C5 C4 15.77(8) 2
C2 Ti C5 C4 -79.88(10) .
C2 Ti C5 C4 88.26(10) 2
C1 Ti C5 C4 -116.01(13) .
C1 Ti C5 C4 80.71(14) 2
N Ti C5 C1 -85.07(9) .
N Ti C5 C1 -0.62(11) 2
C3 Ti C5 C1 77.82(9) .
C3 Ti C5 C1 175.42(9) 2
C4 Ti C5 C1 116.01(13) .
C4 Ti C5 C1 141.18(9) 2
C5 Ti C5 C1 131.79(9) 2
C2 Ti C5 C1 36.13(8) .
C2 Ti C5 C1 -155.73(8) 2
C1 Ti C5 C1 -163.28(12) 2
C2 C1 C6 C7 -4.2(2) .
C5 C1 C6 C7 171.82(14) .
Ti C1 C6 C7 -97.38(15) .
C1 C6 C7 C12 -96.71(17) .
C1 C6 C7 C8 82.92(19) .
C12 C7 C8 C9 0.9(2) .
C6 C7 C8 C9 -178.75(15) .
C7 C8 C9 C10 -0.8(2) .
C8 C9 C10 O -179.29(15) .
C8 C9 C10 C11 0.2(2) .
C11 C10 O C13 1.8(2) .
C9 C10 O C13 -178.71(16) .
O C10 C11 C12 179.68(15) .
C9 C10 C11 C12 0.2(2) .
C10 C11 C12 C7 -0.1(2) .
C8 C7 C12 C11 -0.5(2) .
C6 C7 C12 C11 179.19(15) .
N Ti N C14 -25.9(7) 2
C3 Ti N C14 80.3(7) .
C3 Ti N C14 -162.8(7) 2
C4 Ti N C14 113.9(7) .
C4 Ti N C14 -150.0(7) 2
C5 Ti N C14 101.1(7) .
C5 Ti N C14 -105.3(7) 2
C2 Ti N C14 51.7(7) .
C2 Ti N C14 -136.0(7) 2
C1 Ti N C14 66.7(7) .
C1 Ti N C14 -105.7(7) 2
